data_2002990
loop_
_publ_author_name
'Ellena, Javier'
'Goeta, Andr\'es E.'
'Howard, Judith A. K.'
'Wilson, Chick C.'
'Autino, Juan C.'
'Punte, Graciela'

_publ_section_title
;
 Experimental evidence for the amino-group non-planarity in nitroanilines:
 neutron diffraction study of 2-methyl-5-nitroaniline at 100 K
;
_journal_coden_ASTM ASBSDK
_journal_issue 2
_journal_name_full
;
 Acta Crystallographica, Section B: Structural Science
;
_journal_page_first 209
_journal_page_last 215
_journal_paper_doi 10.1107/S0108768198010349
_journal_volume 55
_journal_year 1999
_chemical_formula_sum 'C7 H8 N2 O2'
_chemical_formula_weight 152.00
_chemical_name_systematic 2-methyl-5-nitroaniline
_space_group_IT_number 14
_symmetry_cell_setting monoclinic
_symmetry_space_group_name_Hall '-P 2yn'
_symmetry_space_group_name_H-M 'P 1 21/n 1'
_audit_creation_method SHELXL
_cell_angle_alpha 90.00
_cell_angle_beta 92.36(3)
_cell_angle_gamma 90.00
_cell_formula_units_Z 4
_cell_length_a 9.369(2)
_cell_length_b 5.5630(10)
_cell_length_c 13.626(3)
_cell_measurement_reflns_used 120
_cell_measurement_temperature 100(2)
_cell_volume 709.6(3)
_computing_structure_refinement 'SHELXL-93 (Sheldrick, 1993)'
_diffrn_ambient_temperature 100(2)
_diffrn_measurement_device SXD
_diffrn_measurement_method 'Time of flight LAUE diffraction'
_diffrn_radiation_monochromator none
_diffrn_radiation_probe neutron
_diffrn_radiation_source 'ISIS spallation source'
_diffrn_radiation_type neutron
_diffrn_radiation_wavelength 0.5-5.0
_diffrn_reflns_av_R_equivalents 0.0600
_diffrn_reflns_av_sigmaI/netI 0.0453
_diffrn_reflns_limit_h_max 24
_diffrn_reflns_limit_h_min 0
_diffrn_reflns_limit_k_max 13
_diffrn_reflns_limit_k_min 0
_diffrn_reflns_limit_l_max 27
_diffrn_reflns_limit_l_min -30
_diffrn_reflns_number 17278
_diffrn_reflns_theta_max 21.50
_diffrn_reflns_theta_min 1.05
_exptl_absorpt_coefficient_mu 0.093
_exptl_absorpt_correction_T_max 0.85
_exptl_absorpt_correction_T_min 0.47
_exptl_absorpt_correction_type empirical
_exptl_absorpt_process_details
;The linear absorption coefficient is wavelength dependent and it is
 calculated a
mu = 0.93 + 0.89 * lambda [cm^-1]
;
_exptl_crystal_colour orange
_exptl_crystal_density_diffrn 1.423
_exptl_crystal_density_method none
_exptl_crystal_description 'irregular prism'
_exptl_crystal_F_000 187.744
_exptl_crystal_size_max 5
_exptl_crystal_size_mid 3
_exptl_crystal_size_min 2
_refine_diff_density_max 5.077
_refine_diff_density_min -2.005
_refine_ls_extinction_coef 0.325
_refine_ls_extinction_method 'Becker-Coppens Lorentzian model'
_refine_ls_goodness_of_fit_all 1.137
_refine_ls_goodness_of_fit_obs 1.137
_refine_ls_hydrogen_treatment refall
_refine_ls_matrix_type full
_refine_ls_number_parameters 172
_refine_ls_number_reflns 3386
_refine_ls_number_restraints 0
_refine_ls_restrained_S_all 1.137
_refine_ls_restrained_S_obs 1.137
_refine_ls_R_factor_all 0.0669
_refine_ls_R_factor_obs 0.0669
_refine_ls_shift/esd_max -0.001
_refine_ls_shift/esd_mean 0.000
_refine_ls_structure_factor_coef Fsqd
_refine_ls_weighting_details 'w=1/[\s^2^(Fo^2^)+(0.1119P)^2^+1.3458P] where P=(Fo^2^+2Fc^2^)/3'
_refine_ls_weighting_scheme calc
_refine_ls_wR_factor_all 0.1544
_refine_ls_wR_factor_obs 0.1544
_reflns_number_observed 3386
_reflns_number_total 3386
_reflns_observed_criterion >2sigma(I)
_cod_data_source_file ha0171.cif
_cod_data_source_block 2M5NA
_cod_depositor_comments
;
The following automatic conversions were performed:

'_refine_ls_weighting_scheme' value 'calc
w=1/[\s^2^(Fo^2^)+(0.1119P)^2^+1.3458P] where P=(Fo^2^+2Fc^2^)/3' was
changed to 'calc'. New tag '_refine_ls_weighting_details' was
created. The value of the new tag was set to
'w=1/[\s^2^(Fo^2^)+(0.1119P)^2^+1.3458P] where P=(Fo^2^+2Fc^2^)/3'.

Automatic conversion script
Id: cif_fix_values 3143 2015-03-26 13:38:13Z robertas 
;
_cod_original_cell_volume 709.6(2)
_cod_original_sg_symbol_H-M 'P 21/n'
_cod_database_code 2002990

loop_
_symmetry_equiv_pos_as_xyz
'x, y, z'
'-x+1/2, y+1/2, -z+1/2'
'-x, -y, -z'
'x-1/2, -y-1/2, z-1/2'

loop_
_atom_site_aniso_label
_atom_site_aniso_U_11
_atom_site_aniso_U_22
_atom_site_aniso_U_33
_atom_site_aniso_U_12
_atom_site_aniso_U_13
_atom_site_aniso_U_23
C1 0.0104(3) 0.0105(3) 0.0076(4) -0.0012(2) 0.0023(2) -0.0004(2)
C2 0.0105(3) 0.0118(3) 0.0075(4) 0.0007(2) 0.0009(2) -0.0021(2)
C3 0.0123(3) 0.0108(3) 0.0118(4) -0.0013(2) 0.0009(2) -0.0031(3)
C4 0.0121(3) 0.0106(3) 0.0111(4) -0.0022(2) 0.0019(2) -0.0007(3)
C5 0.0102(3) 0.0097(3) 0.0070(4) -0.0010(2) 0.0020(2) 0.0000(2)
C6 0.0117(3) 0.0101(3) 0.0074(4) -0.0022(2) 0.0022(2) -0.0013(2)
C7 0.0168(4) 0.0219(5) 0.0109(5) 0.0010(3) 0.0035(3) -0.0054(3)
N1 0.0200(3) 0.0174(3) 0.0135(4) -0.0063(2) 0.0073(2) -0.0012(2)
N2 0.0129(2) 0.0148(3) 0.0083(3) -0.0015(2) 0.0036(2) -0.0005(2)
O1 0.0284(6) 0.0262(6) 0.0176(7) -0.0106(5) 0.0132(5) -0.0025(5)
O2 0.0252(5) 0.0231(6) 0.0144(7) -0.0067(4) 0.0084(4) -0.0074(4)
H3 0.0349(12) 0.0244(11) 0.030(2) -0.0086(9) 0.0047(10) -0.0119(9)
H4 0.0315(11) 0.0297(12) 0.034(2) -0.0133(9) 0.0101(10) -0.0006(10)
H6 0.0357(12) 0.0254(11) 0.0237(14) -0.0090(9) 0.0063(9) -0.0085(9)
H11 0.0408(14) 0.0246(11) 0.034(2) -0.0114(10) 0.0114(11) -0.0060(10)
H12 0.0372(13) 0.0398(15) 0.0210(14) -0.0081(11) 0.0120(11) -0.0011(10)
H71 0.0237(11) 0.059(2) 0.039(2) 0.0035(12) 0.0090(11) -0.011(2)
H72 0.059(2) 0.047(2) 0.022(2) 0.008(2) 0.0091(14) 0.0050(13)
H73 0.049(2) 0.041(2) 0.032(2) -0.0116(14) 0.0089(13) -0.0167(13)

loop_
_atom_site_label
_atom_site_fract_x
_atom_site_fract_y
_atom_site_fract_z
_atom_site_U_iso_or_equiv
_atom_site_thermal_displace_type
_atom_site_calc_flag
_atom_site_refinement_flags
_atom_site_occupancy
_atom_site_disorder_group
_atom_site_type_symbol
C1 1.00918(9) 0.1891(2) 0.29213(8) 0.00944(14) Uani d . 1 . C
C2 0.96433(9) -0.0194(2) 0.23937(7) 0.00990(14) Uani d . 1 . C
C3 0.86971(10) -0.1782(2) 0.28168(8) 0.0116(2) Uani d . 1 . C
C4 0.81377(10) -0.1356(2) 0.37340(8) 0.01124(15) Uani d . 1 . C
C5 0.85647(9) 0.0742(2) 0.42127(7) 0.00891(13) Uani d . 1 . C
C6 0.95266(9) 0.2355(2) 0.38383(7) 0.00966(14) Uani d . 1 . C
C7 1.01863(11) -0.0674(2) 0.13949(9) 0.0164(2) Uani d . 1 . C
N1 1.10806(9) 0.34293(15) 0.25496(7) 0.01679(15) Uani d . 1 . N
N2 0.79435(7) 0.13194(13) 0.51505(6) 0.01191(12) Uani d . 1 . N
O1 0.6994(2) 0.0025(3) 0.54424(12) 0.0237(3) Uani d . 1 . O
O2 0.8377(2) 0.3094(3) 0.56024(11) 0.0207(3) Uani d . 1 . O
H3 0.8379(3) -0.3399(5) 0.2419(2) 0.0298(6) Uani d . 1 . H
H4 0.7401(3) -0.2593(5) 0.4065(2) 0.0314(6) Uani d . 1 . H
H6 0.9826(3) 0.3960(5) 0.4244(2) 0.0281(5) Uani d . 1 . H
H11 1.1247(3) 0.5013(5) 0.2891(3) 0.0329(6) Uani d . 1 . H
H12 1.1320(3) 0.3373(6) 0.1841(2) 0.0324(6) Uani d . 1 . H
H71 1.1340(3) -0.0916(8) 0.1416(3) 0.0405(8) Uani d . 1 . H
H72 0.9955(5) 0.0843(7) 0.0895(3) 0.0425(8) Uani d . 1 . H
H73 0.9713(4) -0.2277(7) 0.1067(3) 0.0407(8) Uani d . 1 . H

loop_
_atom_type_symbol
_atom_type_description
_atom_type_scat_source
C C 'International Tables Vol C Table 4.4.4.1'
H H 'International Tables Vol C Tables 4.4.4.1'
N N 'International Tables Vol C Tables 4.4.4.1'
O O 'International Tables Vol C Tables 4.4.4.1'

loop_
_geom_angle_atom_site_label_1
_geom_angle_atom_site_label_2
_geom_angle_atom_site_label_3
_geom_angle
_geom_angle_publ_flag
N1 C1 C6 119.95(9) yes
N1 C1 C2 120.85(8) yes
C6 C1 C2 119.19(8) yes
C3 C2 C1 119.27(9) yes
C3 C2 C7 120.60(9) yes
C1 C2 C7 120.13(9) yes
C2 C3 C4 122.11(9) yes
C2 C3 H3 119.0(2) yes
C4 C3 H3 118.9(2) yes
C5 C4 C3 116.90(8) yes
C5 C4 H4 120.9(2) yes
C3 C4 H4 122.2(2) yes
C6 C5 C4 123.47(9) yes
C6 C5 N2 117.95(8) yes
C4 C5 N2 118.57(8) yes
C5 C6 C1 119.00(8) yes
C5 C6 H6 120.4(2) yes
C1 C6 H6 120.6(2) yes
C2 C7 H71 111.9(2) yes
C2 C7 H72 111.1(2) yes
H71 C7 H72 106.3(3) yes
C2 C7 H73 111.9(2) yes
H71 C7 H73 107.3(3) yes
H72 C7 H73 108.0(4) yes
C1 N1 H11 118.0(2) yes
C1 N1 H12 121.2(2) yes
H11 N1 H12 116.0(3) yes
O1 N2 O2 122.79(11) yes
O1 N2 C5 118.42(10) yes
O2 N2 C5 118.78(9) yes

loop_
_geom_bond_atom_site_label_1
_geom_bond_atom_site_label_2
_geom_bond_distance
_geom_bond_publ_flag
C1 N1 1.3734(11) yes
C1 C6 1.4011(13) yes
C1 C2 1.4187(13) yes
C2 C3 1.3934(13) yes
C2 C7 1.4964(15) yes
C3 C4 1.3953(15) yes
C3 H3 1.086(3) yes
C4 C5 1.3878(14) yes
C4 H4 1.086(3) yes
C5 C6 1.3840(12) yes
C5 N2 1.4615(12) yes
C6 H6 1.081(3) yes
C7 H71 1.088(3) yes
C7 H72 1.101(4) yes
C7 H73 1.084(3) yes
N1 H11 1.006(3) yes
N1 H12 1.001(3) yes
N2 O1 1.2235(15) yes
N2 O2 1.224(2) yes

loop_
_geom_hbond_atom_site_label_D
_geom_hbond_atom_site_label_H
_geom_hbond_atom_site_label_A
_geom_hbond_site_symmetry_A
_geom_hbond_distance_DH
_geom_hbond_distance_HA
_geom_hbond_distance_DA
_geom_hbond_angle_DHA
_geom_hbond_publ_flag
N1 H12 O1 4_665 1.001(3) 2.219(4) 3.149(2) 154.0(3) yes
N1 H12 O2 4_665 1.001(3) 2.738(4) 3.585(2) 142.7(3) yes
N1 H11 O1 3_766 1.004(3) 2.321(3) 3.199(2) 145.3(3) yes
C3 H3 C(Ph) 2_645 1.085(3) 2.608(3) 3.4140(10) 130.5(2) yes
C4 H4 O1 1_555 1.086(3) 2.418(4) 2.713(2) 93.7(2) yes
C6 H6 O2 1_555 1.081(3) 2.389(3) 2.706(2) 94.9(2) yes
C6 H6 O2 3_766 1.081(3) 2.353(3) 3.275(2) 142.2(2) yes
C7 H71 O2 4_665 1.088(3) 2.740(4) 3.525(2) 128.8(3) yes
C7 H71 O1 4_655 1.088(3) 2.725(4) 3.255(2) 109.5(3) yes
C7 H73 O1 4_655 1.084(4) 2.789(4) 3.255(2) 105.8(2) yes

loop_
_geom_torsion_atom_site_label_1
_geom_torsion_atom_site_label_2
_geom_torsion_atom_site_label_3
_geom_torsion_atom_site_label_4
_geom_torsion
_geom_torsion_publ_flag
H12 N1 C1 C2 15.9(3) no
H12 N1 C1 C6 -164.9(3) no
H11 N1 C1 C2 170.2(3) no
H11 N1 C1 C6 -10.6(3) no

loop_
_cod_related_entry_id
_cod_related_entry_database
_cod_related_entry_code
1 ChemSpider 7166
